data_4339193
loop_
_publ_author_name
'Wolf, Robert'
'Ni, Chengbao'
'Nguyen, Tailuan'
'Brynda, Marcin'
'Long, Gary J.'
'Sutton, Andrew D.'
'Fischer, Roland C.'
'Fettinger, J. C.'
'Hellman, Matthew'
'Pu, Lihung'
'Power, Philip P.'

_publ_section_title
;
 Substituent effects in formally quintuple-bonded ArCrCrAr compounds (Ar =
 terphenyl) and related species.
;
_journal_issue 26
_journal_name_full 'Inorganic chemistry'
_journal_page_first 11277
_journal_page_last 11290
_journal_paper_doi 10.1021/ic702112e
_journal_volume 46
_journal_year 2007
_chemical_formula_sum 'C66 H88 Cr2'
_chemical_formula_weight 985.36
_chemical_name_systematic
;
 ?
;
_space_group_IT_number 14
_symmetry_cell_setting monoclinic
_symmetry_space_group_name_Hall '-P 2ybc'
_symmetry_space_group_name_H-M 'P 1 21/c 1'
_atom_sites_solution_hydrogens geom
_atom_sites_solution_primary direct
_atom_sites_solution_secondary difmap
_audit_creation_method SHELXL-97
_cell_angle_alpha 90.00
_cell_angle_beta 96.83
_cell_angle_gamma 90.00
_cell_formula_units_Z 4
_cell_length_a 9.8711(2)
_cell_length_b 30.1788(7)
_cell_length_c 18.7390(4)
_cell_measurement_reflns_used 766
_cell_measurement_temperature 90(2)
_cell_measurement_theta_max 29.51
_cell_measurement_theta_min 2.08
_cell_volume 5542.7(2)
_computing_cell_refinement 'SAINT (7.16b) (Bruker, 2004)'
_computing_data_collection 'Apex2 (1.0.27) (Bruker, 2004)'
_computing_data_reduction 'SAINT (7.16b) (Bruker, 2004)'
_computing_molecular_graphics 'WINGX v.1.64.05 (Farrugia, 1999)'
_computing_publication_material 'WINGX v.1.64.05 (Farrugia, 1999)'
_computing_structure_refinement 'SHELXL-97 (Sheldrick, 1997)'
_computing_structure_solution 'SHELXS-97 (Sheldrick, 1990)'
_diffrn_ambient_temperature 90(2)
_diffrn_measured_fraction_theta_full 0.998
_diffrn_measured_fraction_theta_max 0.998
_diffrn_measurement_device_type 'Bruker SMART APEXII"'
_diffrn_measurement_method '\w and \f'
_diffrn_radiation_monochromator graphite
_diffrn_radiation_source 'fine-focus sealed tube'
_diffrn_radiation_type MoK\a
_diffrn_radiation_wavelength 0.71073
_diffrn_reflns_av_R_equivalents 0.0350
_diffrn_reflns_av_sigmaI/netI 0.0244
_diffrn_reflns_limit_h_max 13
_diffrn_reflns_limit_h_min -13
_diffrn_reflns_limit_k_max 41
_diffrn_reflns_limit_k_min -41
_diffrn_reflns_limit_l_max 25
_diffrn_reflns_limit_l_min -25
_diffrn_reflns_number 84473
_diffrn_reflns_theta_full 29.51
_diffrn_reflns_theta_max 29.51
_diffrn_reflns_theta_min 2.08
_exptl_absorpt_coefficient_mu 0.431
_exptl_absorpt_correction_T_max 0.9382
_exptl_absorpt_correction_T_min 0.9382
_exptl_absorpt_correction_type SADABS
_exptl_crystal_colour 'deep red'
_exptl_crystal_density_diffrn 1.181
_exptl_crystal_density_method 'not measured'
_exptl_crystal_description cube
_exptl_crystal_F_000 2128
_exptl_crystal_size_max 0.15
_exptl_crystal_size_mid 0.15
_exptl_crystal_size_min 0.15
_refine_diff_density_max 0.504
_refine_diff_density_min -0.417
_refine_diff_density_rms 0.055
_refine_ls_extinction_method none
_refine_ls_goodness_of_fit_ref 0.869
_refine_ls_hydrogen_treatment mixed
_refine_ls_matrix_type full
_refine_ls_number_parameters 904
_refine_ls_number_reflns 15416
_refine_ls_number_restraints 0
_refine_ls_restrained_S_all 0.869
_refine_ls_R_factor_all 0.0434
_refine_ls_R_factor_gt 0.0348
_refine_ls_shift/su_max 0.027
_refine_ls_shift/su_mean 0.000
_refine_ls_structure_factor_coef Fsqd
_refine_ls_weighting_details 'calc w=1/[\s^2^(Fo^2^)+(0.0630P)^2^+4.0761P] where P=(Fo^2^+2Fc^2^)/3'
_refine_ls_weighting_scheme calc
_refine_ls_wR_factor_gt 0.0927
_refine_ls_wR_factor_ref 0.1001
_reflns_number_gt 13092
_reflns_number_total 15416
_reflns_threshold_expression >2sigma(I)
_cod_data_source_file 1_hexane.cif
_cod_data_source_block rw11
_cod_original_sg_symbol_H-M P2(1)/c
_cod_database_code 4339193

loop_
_symmetry_equiv_pos_as_xyz
'x, y, z'
'-x, y+1/2, -z+1/2'
'-x, -y, -z'
'x, -y-1/2, z-1/2'

loop_
_atom_site_label
_atom_site_type_symbol
_atom_site_fract_x
_atom_site_fract_y
_atom_site_fract_z
_atom_site_U_iso_or_equiv
_atom_site_adp_type
_atom_site_occupancy
_atom_site_symmetry_multiplicity
_atom_site_calc_flag
_atom_site_refinement_flags
_atom_site_disorder_assembly
_atom_site_disorder_group
C101 C 0.0083(6) 0.91304(19) 0.1067(3) 0.0312(15) Uiso 0.615(4) 1 d P A 1
H10A H -0.0079 0.9377 0.0728 0.047 Uiso 0.615(4) 1 calc PR A 1
H10B H -0.0113 0.8850 0.0813 0.047 Uiso 0.615(4) 1 calc PR A 1
H10C H 0.1039 0.9134 0.1282 0.047 Uiso 0.615(4) 1 calc PR A 1
C102 C -0.0844(3) 0.91784(9) 0.16571(15) 0.0312(6) Uiso 0.615(4) 1 d P A 1
H10D H -0.0653 0.9465 0.1906 0.037 Uiso 0.615(4) 1 calc PR A 1
H10E H -0.1806 0.9182 0.1437 0.037 Uiso 0.615(4) 1 calc PR A 1
C103 C -0.0647(3) 0.88058(9) 0.22016(15) 0.0326(7) Uiso 0.615(4) 1 d P A 1
H10F H 0.0324 0.8798 0.2408 0.039 Uiso 0.615(4) 1 calc PR A 1
H10G H -0.0855 0.8521 0.1950 0.039 Uiso 0.615(4) 1 calc PR A 1
C104 C -0.1535(3) 0.88450(10) 0.28180(17) 0.0349(7) Uiso 0.615(4) 1 d P A 1
H10H H -0.1258 0.8612 0.3179 0.042 Uiso 0.615(4) 1 calc PR A 1
H10I H -0.1362 0.9136 0.3055 0.042 Uiso 0.615(4) 1 calc PR A 1
C105 C -0.3047(4) 0.88010(10) 0.25807(17) 0.0321(7) Uiso 0.615(4) 1 d P A 1
H10J H -0.3217 0.8528 0.2291 0.039 Uiso 0.615(4) 1 calc PR A 1
H10K H -0.3359 0.9057 0.2273 0.039 Uiso 0.615(4) 1 calc PR A 1
C106 C -0.3864(5) 0.87824(17) 0.3224(3) 0.0431(12) Uiso 0.615(4) 1 d P A 1
H10L H -0.4838 0.8756 0.3052 0.065 Uiso 0.615(4) 1 calc PR A 1
H10M H -0.3707 0.9054 0.3508 0.065 Uiso 0.615(4) 1 calc PR A 1
H10N H -0.3572 0.8526 0.3523 0.065 Uiso 0.615(4) 1 calc PR A 1
C107 C 0.0269(10) 0.9119(3) 0.1099(5) 0.036(3) Uiso 0.385(4) 1 d P A 2
H10O H 0.1230 0.9206 0.1128 0.054 Uiso 0.385(4) 1 calc PR A 2
H10P H -0.0300 0.9347 0.0838 0.054 Uiso 0.385(4) 1 calc PR A 2
H10Q H 0.0135 0.8836 0.0846 0.054 Uiso 0.385(4) 1 calc PR A 2
C109 C -0.1589(5) 0.89335(16) 0.1870(3) 0.0356(11) Uiso 0.385(4) 1 d P A 2
H10R H -0.1719 0.8639 0.1639 0.043 Uiso 0.385(4) 1 calc PR A 2
H10S H -0.2186 0.9145 0.1577 0.043 Uiso 0.385(4) 1 calc PR A 2
C108 C -0.0131(6) 0.9073(2) 0.1848(3) 0.0466(14) Uiso 0.385(4) 1 d P A 2
H10T H 0.0475 0.8851 0.2114 0.056 Uiso 0.385(4) 1 calc PR A 2
H10U H 0.0019 0.9360 0.2101 0.056 Uiso 0.385(4) 1 calc PR A 2
C111 C -0.2073(7) 0.8906(2) 0.2612(3) 0.0462(13) Uiso 0.385(4) 1 d P A 2
H11A H -0.1511 0.8680 0.2894 0.055 Uiso 0.385(4) 1 calc PR A 2
H11B H -0.1886 0.9194 0.2854 0.055 Uiso 0.385(4) 1 calc PR A 2
C112 C -0.3510(6) 0.87965(16) 0.2642(3) 0.0310(10) Uiso 0.385(4) 1 d P A 2
H11C H -0.3704 0.8514 0.2382 0.037 Uiso 0.385(4) 1 calc PR A 2
H11D H -0.4070 0.9028 0.2375 0.037 Uiso 0.385(4) 1 calc PR A 2
C113 C -0.3977(8) 0.8753(2) 0.3355(4) 0.0378(17) Uiso 0.385(4) 1 d P A 2
H11E H -0.4950 0.8678 0.3299 0.057 Uiso 0.385(4) 1 calc PR A 2
H11F H -0.3835 0.9033 0.3616 0.057 Uiso 0.385(4) 1 calc PR A 2
H11G H -0.3459 0.8518 0.3625 0.057 Uiso 0.385(4) 1 calc PR A 2
H33 H -0.0974(17) 0.2236(6) -0.0598(9) 0.017(4) Uiso 1 1 d . . .
H40 H 0.3953(17) 0.0899(6) 0.3096(9) 0.020(4) Uiso 1 1 d . . .
H26 H 0.0842(18) 0.1274(6) 0.4020(9) 0.020(4) Uiso 1 1 d . . .
H3 H -0.3475(19) 0.0323(6) 0.3305(9) 0.023(4) Uiso 1 1 d . . .
H46 H 0.1081(18) 0.2248(6) 0.1929(9) 0.021(4) Uiso 1 1 d . . .
H9 H -0.3848(18) 0.1971(6) 0.2384(9) 0.021(4) Uiso 1 1 d . . .
H11 H -0.4093(18) 0.1024(6) 0.0838(10) 0.024(4) Uiso 1 1 d . . .
H10 H -0.4688(17) 0.1737(6) 0.1229(9) 0.019(4) Uiso 1 1 d . . .
H58 H -0.1399(18) 0.2428(6) 0.1506(9) 0.020(4) Uiso 1 1 d . . .
H43 H 0.0919(17) 0.0876(6) 0.0591(9) 0.018(4) Uiso 1 1 d . . .
H35 H 0.1357(18) 0.2156(6) -0.0571(10) 0.021(4) Uiso 1 1 d . . .
H4 H -0.2226(18) -0.0138(6) 0.4162(9) 0.023(4) Uiso 1 1 d . . .
H41 H 0.3230(18) 0.0503(6) 0.2057(9) 0.022(4) Uiso 1 1 d . . .
H39 H 0.3239(19) 0.1643(6) 0.3190(10) 0.027(5) Uiso 1 1 d . . .
H23 H 0.4053(17) 0.1071(6) 0.4879(9) 0.020(4) Uiso 1 1 d . . .
H16 H -0.1956(18) 0.0242(6) 0.1819(9) 0.022(4) Uiso 1 1 d . . .
H5 H 0.0123(18) -0.0073(6) 0.4359(10) 0.025(4) Uiso 1 1 d . . .
H22 H 0.5495(18) 0.0489(6) 0.4663(9) 0.018(4) Uiso 1 1 d . . .
H13 H -0.1673(18) 0.1365(6) 0.3667(9) 0.018(4) Uiso 1 1 d . . .
H55 H -0.2442(19) 0.1376(6) -0.0484(9) 0.022(4) Uiso 1 1 d . . .
H24 H 0.131(2) -0.0282(7) 0.3153(10) 0.032(5) Uiso 1 1 d . . .
H35A H 0.2613(17) 0.1812(6) 0.0420(9) 0.018(4) Uiso 1 1 d . . .
H29B H 0.2791(18) 0.1707(6) 0.4390(10) 0.024(4) Uiso 1 1 d . . .
H44B H 0.2140(19) 0.0070(6) 0.1146(10) 0.025(4) Uiso 1 1 d . . .
H45B H 0.2576(19) 0.0621(6) -0.0119(10) 0.026(4) Uiso 1 1 d . . .
H51 H -0.4577(19) 0.2829(7) 0.0896(10) 0.027(5) Uiso 1 1 d . . .
H30B H -0.011(2) 0.1301(7) 0.5106(11) 0.036(5) Uiso 1 1 d . . .
H45A H 0.365(2) 0.0618(6) 0.0563(10) 0.029(5) Uiso 1 1 d . . .
H57B H -0.4028(19) 0.0897(7) -0.1042(11) 0.030(5) Uiso 1 1 d . . .
H21 H 0.4673(18) -0.0120(6) 0.3966(9) 0.021(4) Uiso 1 1 d . . .
H29C H 0.151(2) 0.1862(7) 0.4732(10) 0.029(5) Uiso 1 1 d . . .
H44C H 0.0978(18) 0.0123(6) 0.0528(10) 0.025(4) Uiso 1 1 d . . .
H44A H 0.075(2) 0.0231(7) 0.1320(12) 0.039(5) Uiso 1 1 d . . .
H57A H -0.454(2) 0.1009(7) -0.0312(11) 0.032(5) Uiso 1 1 d . . .
H60B H -0.062(2) 0.2843(7) 0.0568(11) 0.036(5) Uiso 1 1 d . . .
H30C H -0.008(2) 0.0807(7) 0.4851(10) 0.031(5) Uiso 1 1 d . . .
H17A H -0.414(2) 0.0031(7) 0.2069(11) 0.033(5) Uiso 1 1 d . . .
H18C H -0.311(2) 0.0402(6) 0.0399(11) 0.030(5) Uiso 1 1 d . . .
H45C H 0.308(2) 0.1059(7) 0.0246(11) 0.031(5) Uiso 1 1 d . . .
H18B H -0.166(2) 0.0574(7) 0.0662(11) 0.040(6) Uiso 1 1 d . . .
H28C H -0.303(2) 0.3162(7) 0.1708(11) 0.033(5) Uiso 1 1 d . . .
H30A H 0.099(2) 0.0974(7) 0.5478(11) 0.037(5) Uiso 1 1 d . . .
H17C H -0.477(2) 0.0152(7) 0.1292(11) 0.039(5) Uiso 1 1 d . . .
H52 H -0.621(2) 0.2535(7) 0.0033(10) 0.032(5) Uiso 1 1 d . . .
H28B H -0.322(2) 0.2702(7) 0.2121(11) 0.040(6) Uiso 1 1 d . . .
H29A H 0.261(2) 0.1605(7) 0.5194(11) 0.031(5) Uiso 1 1 d . . .
H53 H -0.564(2) 0.1941(6) -0.0648(10) 0.031(5) Uiso 1 1 d . . .
H14B H -0.423(2) 0.1636(7) 0.3814(11) 0.037(6) Uiso 1 1 d . . .
H28A H -0.191(2) 0.2970(7) 0.2254(12) 0.039(6) Uiso 1 1 d . . .
H48A H 0.283(2) 0.2747(8) 0.1966(11) 0.040(6) Uiso 1 1 d . . .
H27A H 0.405(2) -0.0451(7) 0.2888(12) 0.043(6) Uiso 1 1 d . . .
H60A H -0.044(2) 0.3093(7) 0.1258(12) 0.038(5) Uiso 1 1 d . . .
H18A H -0.196(2) 0.0071(7) 0.0634(10) 0.030(5) Uiso 1 1 d . . .
H17B H -0.3726(19) -0.0239(7) 0.1415(10) 0.030(5) Uiso 1 1 d . . .
H56A H -0.394(2) 0.1825(7) -0.1658(11) 0.036(5) Uiso 1 1 d . . .
H56B H -0.241(2) 0.1900(7) -0.1435(11) 0.040(6) Uiso 1 1 d . . .
H48B H 0.388(2) 0.2409(7) 0.2280(11) 0.037(5) Uiso 1 1 d . . .
H27B H 0.274(2) -0.0698(7) 0.2466(11) 0.039(5) Uiso 1 1 d . . .
H47 H 0.258(2) 0.2353(7) 0.3335(12) 0.040(6) Uiso 1 1 d . . .
H14A H -0.328(2) 0.1535(7) 0.4464(12) 0.044(6) Uiso 1 1 d . . .
H26B H 0.193(2) -0.0971(8) 0.3613(12) 0.043(6) Uiso 1 1 d . . .
H26A H 0.324(2) -0.0797(7) 0.4041(12) 0.043(6) Uiso 1 1 d . . .
H56C H -0.287(2) 0.1430(7) -0.1767(11) 0.031(5) Uiso 1 1 d . . .
H57C H -0.522(2) 0.1239(7) -0.1018(11) 0.033(5) Uiso 1 1 d . . .
H47B H 0.137(2) 0.2658(8) 0.2959(13) 0.052(6) Uiso 1 1 d . . .
H27C H 0.294(2) -0.0191(8) 0.2379(12) 0.043(6) Uiso 1 1 d . . .
H15C H -0.157(2) 0.2079(8) 0.4052(13) 0.046(6) Uiso 1 1 d . . .
H26C H 0.187(2) -0.0659(8) 0.4269(13) 0.052(7) Uiso 1 1 d . . .
H48C H 0.320(2) 0.2362(7) 0.1493(12) 0.041(6) Uiso 1 1 d . . .
H17C H -0.141(3) 0.2089(8) 0.3275(13) 0.050(7) Uiso 1 1 d . . .
H60C H -0.166(2) 0.3218(8) 0.0685(12) 0.044(6) Uiso 1 1 d . . .
H47C H 0.099(2) 0.2174(8) 0.3217(13) 0.051(6) Uiso 1 1 d . . .
H14C H -0.388(3) 0.1115(10) 0.3910(15) 0.069(8) Uiso 1 1 d . . .
H16C H -0.286(3) 0.2233(10) 0.3435(16) 0.081(9) Uiso 1 1 d . . .
C8 C -0.28557(12) 0.13916(4) 0.27210(6) 0.0136(2) Uani 1 1 d . . .
C49 C -0.26529(12) 0.20720(4) 0.03162(6) 0.0146(2) Uani 1 1 d . . .
C19 C 0.18408(12) 0.04489(4) 0.38724(6) 0.0135(2) Uani 1 1 d . . .
C1 C -0.03573(12) 0.06933(4) 0.30863(6) 0.0124(2) Uani 1 1 d . . .
C24 C 0.23438(13) 0.08171(4) 0.42956(6) 0.0148(2) Uani 1 1 d . . .
C43 C 0.17152(13) 0.07384(4) 0.08316(7) 0.0153(2) Uani 1 1 d . . .
C4 C -0.17768(13) 0.00641(4) 0.38870(7) 0.0178(2) Uani 1 1 d . . .
C31 C -0.04702(12) 0.17055(4) 0.09693(6) 0.0129(2) Uani 1 1 d . . .
C9 C -0.36368(13) 0.16753(4) 0.22377(7) 0.0168(2) Uani 1 1 d . . .
C6 C 0.03375(12) 0.04158(4) 0.36240(6) 0.0131(2) Uani 1 1 d . . .
C7 C -0.25914(12) 0.09524(4) 0.24950(6) 0.0123(2) Uani 1 1 d . . .
C42 C 0.21295(12) 0.09977(4) 0.15182(6) 0.0134(2) Uani 1 1 d . . .
C12 C -0.30271(12) 0.08195(4) 0.17765(6) 0.0139(2) Uani 1 1 d . . .
C36 C 0.09588(12) 0.16736(4) 0.09475(6) 0.0129(2) Uani 1 1 d . . .
C38 C 0.21792(12) 0.16941(4) 0.22106(6) 0.0145(2) Uani 1 1 d . . .
C39 C 0.29774(13) 0.14768(4) 0.27771(7) 0.0174(2) Uani 1 1 d . . .
C3 C -0.25025(13) 0.03421(4) 0.33892(7) 0.0162(2) Uani 1 1 d . . .
C5 C -0.03670(13) 0.01057(4) 0.39997(7) 0.0163(2) Uani 1 1 d . . .
C13 C -0.24252(13) 0.15386(4) 0.34922(7) 0.0167(2) Uani 1 1 d . . .
C37 C 0.17757(12) 0.14528(4) 0.15661(6) 0.0128(2) Uani 1 1 d . . .
C33 C -0.04926(13) 0.20902(4) -0.01933(7) 0.0165(2) Uani 1 1 d . . .
C46 C 0.18950(14) 0.21893(4) 0.22524(7) 0.0181(2) Uani 1 1 d . . .
C55 C -0.32900(14) 0.15053(5) -0.06928(7) 0.0196(2) Uani 1 1 d . . .
C40 C 0.33977(13) 0.10400(4) 0.27123(7) 0.0174(2) Uani 1 1 d . . .
C2 C -0.17971(12) 0.06434(4) 0.30056(6) 0.0129(2) Uani 1 1 d . . .
C34 C 0.09080(13) 0.20433(4) -0.01920(7) 0.0179(2) Uani 1 1 d . . .
C16 C -0.27224(13) 0.03577(4) 0.15145(7) 0.0170(2) Uani 1 1 d . . .
C32 C -0.11765(12) 0.19353(4) 0.03738(6) 0.0140(2) Uani 1 1 d . . .
C58 C -0.19692(14) 0.26507(4) 0.12908(7) 0.0197(2) Uani 1 1 d . . .
C35 C 0.16475(13) 0.18391(4) 0.03955(7) 0.0163(2) Uani 1 1 d . . .
C10 C -0.41469(13) 0.15352(4) 0.15504(7) 0.0171(2) Uani 1 1 d . . .
C11 C -0.38137(13) 0.11158(4) 0.13196(7) 0.0167(2) Uani 1 1 d . . .
C28 C 0.13989(13) 0.11962(4) 0.44534(7) 0.0172(2) Uani 1 1 d . . .
C50 C -0.30172(13) 0.24340(4) 0.07367(7) 0.0167(2) Uani 1 1 d . . .
C41 C 0.29628(13) 0.08022(4) 0.20939(7) 0.0163(2) Uani 1 1 d . . .
C44 C 0.13597(15) 0.02550(5) 0.09697(8) 0.0214(3) Uani 1 1 d . . .
C23 C 0.37150(13) 0.08218(5) 0.45847(7) 0.0186(2) Uani 1 1 d . . .
C25 C 0.22335(14) -0.03225(4) 0.33432(8) 0.0197(2) Uani 1 1 d . . .
C22 C 0.45864(13) 0.04758(5) 0.44600(7) 0.0202(3) Uani 1 1 d . . .
C54 C -0.36342(13) 0.18836(4) -0.02072(7) 0.0172(2) Uani 1 1 d . . .
C53 C -0.49563(14) 0.20620(5) -0.03028(8) 0.0224(3) Uani 1 1 d . . .
C20 C 0.27238(13) 0.00954(4) 0.37521(7) 0.0153(2) Uani 1 1 d . . .
C17 C -0.39311(15) 0.00459(5) 0.15773(9) 0.0247(3) Uani 1 1 d . . .
C51 C -0.43439(14) 0.26025(5) 0.06170(8) 0.0220(3) Uani 1 1 d . . .
C52 C -0.53027(14) 0.24197(5) 0.00997(8) 0.0246(3) Uani 1 1 d . . .
C45 C 0.28562(14) 0.07616(5) 0.03422(7) 0.0202(2) Uani 1 1 d . . .
C21 C 0.40937(13) 0.01190(4) 0.40439(7) 0.0188(2) Uani 1 1 d . . .
C57 C -0.43587(17) 0.11339(5) -0.07685(8) 0.0253(3) Uani 1 1 d . . .
C27 C 0.30541(18) -0.04263(5) 0.27189(8) 0.0268(3) Uani 1 1 d . . .
C29 C 0.21384(16) 0.16251(5) 0.47056(8) 0.0231(3) Uani 1 1 d . . .
C30 C 0.04600(17) 0.10579(5) 0.50098(9) 0.0260(3) Uani 1 1 d . . .
C60 C -0.10781(18) 0.29780(6) 0.09272(9) 0.0311(3) Uani 1 1 d . . .
C59 C -0.25813(18) 0.28909(5) 0.18948(9) 0.0277(3) Uani 1 1 d . . .
C18 C -0.23506(17) 0.03573(5) 0.07439(8) 0.0257(3) Uani 1 1 d . . .
C47 C 0.1695(2) 0.23499(6) 0.30048(9) 0.0317(3) Uani 1 1 d . . .
C26 C 0.22976(18) -0.07226(5) 0.38539(9) 0.0286(3) Uani 1 1 d . . .
C56 C -0.31184(19) 0.16778(6) -0.14479(8) 0.0295(3) Uani 1 1 d . . .
C48 C 0.30523(18) 0.24494(5) 0.19687(10) 0.0307(3) Uani 1 1 d . . .
C14 C -0.35563(18) 0.14455(8) 0.39584(9) 0.0370(4) Uani 1 1 d . . .
C15 C -0.2002(3) 0.20211(6) 0.35586(11) 0.0456(5) Uani 1 1 d . . .
Cr1 Cr 0.039480(19) 0.114148(6) 0.233933(10) 0.01240(5) Uani 1 1 d . . .
Cr2 Cr -0.118645(19) 0.136446(6) 0.185268(10) 0.01259(5) Uani 1 1 d . . .

loop_
_atom_site_aniso_label
_atom_site_aniso_U_11
_atom_site_aniso_U_22
_atom_site_aniso_U_33
_atom_site_aniso_U_23
_atom_site_aniso_U_13
_atom_site_aniso_U_12
C8 0.0137(5) 0.0130(5) 0.0148(5) 0.0004(4) 0.0041(4) -0.0018(4)
C49 0.0149(5) 0.0151(5) 0.0140(5) 0.0046(4) 0.0027(4) 0.0010(4)
C19 0.0141(5) 0.0147(5) 0.0117(5) 0.0038(4) 0.0021(4) 0.0009(4)
C1 0.0142(5) 0.0118(5) 0.0116(5) -0.0003(4) 0.0029(4) -0.0003(4)
C24 0.0170(5) 0.0163(5) 0.0114(5) 0.0027(4) 0.0030(4) -0.0007(4)
C43 0.0160(5) 0.0153(5) 0.0146(5) -0.0024(4) 0.0021(4) -0.0002(4)
C4 0.0187(6) 0.0155(5) 0.0199(6) 0.0053(5) 0.0055(5) -0.0018(4)
C31 0.0151(5) 0.0116(5) 0.0121(5) -0.0003(4) 0.0024(4) -0.0008(4)
C9 0.0173(6) 0.0127(5) 0.0211(6) 0.0024(4) 0.0050(5) 0.0017(4)
C6 0.0141(5) 0.0122(5) 0.0132(5) -0.0001(4) 0.0031(4) 0.0007(4)
C7 0.0114(5) 0.0128(5) 0.0129(5) 0.0020(4) 0.0031(4) -0.0010(4)
C42 0.0129(5) 0.0143(5) 0.0135(5) 0.0006(4) 0.0034(4) -0.0009(4)
C12 0.0129(5) 0.0137(5) 0.0154(5) -0.0007(4) 0.0028(4) -0.0011(4)
C36 0.0147(5) 0.0122(5) 0.0118(5) 0.0013(4) 0.0016(4) -0.0001(4)
C38 0.0136(5) 0.0154(5) 0.0150(5) 0.0003(4) 0.0036(4) -0.0021(4)
C39 0.0183(6) 0.0203(6) 0.0135(5) -0.0007(5) 0.0018(4) -0.0024(5)
C3 0.0140(5) 0.0164(5) 0.0186(6) 0.0028(5) 0.0039(4) -0.0009(4)
C5 0.0185(6) 0.0155(5) 0.0151(5) 0.0043(4) 0.0031(4) 0.0011(4)
C13 0.0180(6) 0.0163(6) 0.0159(5) -0.0028(4) 0.0018(4) -0.0009(4)
C37 0.0117(5) 0.0146(5) 0.0126(5) 0.0017(4) 0.0031(4) -0.0010(4)
C33 0.0197(6) 0.0161(5) 0.0140(5) 0.0047(4) 0.0029(4) 0.0020(4)
C46 0.0208(6) 0.0140(5) 0.0196(6) -0.0016(5) 0.0023(5) -0.0004(4)
C55 0.0212(6) 0.0214(6) 0.0162(6) 0.0002(5) 0.0019(5) -0.0023(5)
C40 0.0152(5) 0.0217(6) 0.0151(5) 0.0041(5) 0.0008(4) -0.0007(5)
C2 0.0150(5) 0.0115(5) 0.0121(5) 0.0004(4) 0.0015(4) 0.0005(4)
C34 0.0205(6) 0.0180(6) 0.0164(6) 0.0051(5) 0.0066(5) 0.0004(5)
C16 0.0169(6) 0.0146(5) 0.0190(6) -0.0033(4) 0.0006(4) 0.0009(4)
C32 0.0152(5) 0.0127(5) 0.0141(5) 0.0008(4) 0.0024(4) 0.0007(4)
C58 0.0239(6) 0.0158(6) 0.0202(6) -0.0012(5) 0.0056(5) 0.0017(5)
C35 0.0156(5) 0.0167(5) 0.0172(6) 0.0030(4) 0.0044(4) -0.0005(4)
C10 0.0150(5) 0.0174(6) 0.0191(6) 0.0052(5) 0.0023(4) 0.0017(4)
C11 0.0165(6) 0.0189(6) 0.0146(5) 0.0013(4) 0.0016(4) -0.0012(4)
C28 0.0201(6) 0.0156(5) 0.0161(6) -0.0013(4) 0.0032(5) -0.0008(4)
C50 0.0191(6) 0.0144(5) 0.0177(6) 0.0040(4) 0.0060(4) 0.0010(4)
C41 0.0164(5) 0.0159(5) 0.0169(6) 0.0026(4) 0.0029(4) 0.0005(4)
C44 0.0247(7) 0.0177(6) 0.0219(6) -0.0025(5) 0.0030(5) -0.0030(5)
C23 0.0189(6) 0.0227(6) 0.0141(5) 0.0017(5) 0.0009(4) -0.0037(5)
C25 0.0196(6) 0.0159(6) 0.0236(6) -0.0007(5) 0.0034(5) 0.0033(5)
C22 0.0153(6) 0.0272(7) 0.0176(6) 0.0072(5) -0.0003(4) -0.0003(5)
C54 0.0173(6) 0.0186(6) 0.0158(5) 0.0048(4) 0.0019(4) -0.0007(4)
C53 0.0176(6) 0.0263(7) 0.0228(6) 0.0065(5) -0.0001(5) -0.0005(5)
C20 0.0169(5) 0.0146(5) 0.0148(5) 0.0035(4) 0.0036(4) 0.0023(4)
C17 0.0233(7) 0.0155(6) 0.0348(8) -0.0025(5) 0.0017(6) -0.0032(5)
C51 0.0225(6) 0.0166(6) 0.0286(7) 0.0051(5) 0.0095(5) 0.0048(5)
C52 0.0164(6) 0.0240(7) 0.0339(7) 0.0110(6) 0.0044(5) 0.0051(5)
C45 0.0217(6) 0.0223(6) 0.0174(6) -0.0026(5) 0.0057(5) -0.0001(5)
C21 0.0167(6) 0.0205(6) 0.0196(6) 0.0071(5) 0.0043(5) 0.0043(5)
C57 0.0308(7) 0.0266(7) 0.0176(6) 0.0007(5) -0.0006(5) -0.0085(6)
C27 0.0390(8) 0.0194(6) 0.0232(7) 0.0005(5) 0.0090(6) 0.0040(6)
C29 0.0304(7) 0.0183(6) 0.0208(6) -0.0043(5) 0.0041(5) -0.0040(5)
C30 0.0315(7) 0.0211(7) 0.0287(7) -0.0043(6) 0.0165(6) -0.0016(6)
C60 0.0342(8) 0.0297(8) 0.0318(8) -0.0103(6) 0.0142(7) -0.0138(7)
C59 0.0396(8) 0.0201(7) 0.0257(7) -0.0045(6) 0.0133(6) -0.0016(6)
C18 0.0298(7) 0.0262(7) 0.0217(7) -0.0084(5) 0.0048(6) 0.0008(6)
C47 0.0483(10) 0.0238(7) 0.0238(7) -0.0070(6) 0.0077(7) 0.0035(7)
C26 0.0378(8) 0.0169(6) 0.0335(8) 0.0030(6) 0.0145(7) -0.0012(6)
C56 0.0402(9) 0.0311(8) 0.0183(6) -0.0004(6) 0.0081(6) -0.0088(7)
C48 0.0331(8) 0.0171(7) 0.0437(9) -0.0016(6) 0.0129(7) -0.0062(6)
C14 0.0281(8) 0.0655(13) 0.0185(7) -0.0095(7) 0.0081(6) -0.0113(8)
C15 0.0784(15) 0.0266(8) 0.0304(9) -0.0066(7) 0.0015(9) -0.0237(9)
Cr1 0.01287(9) 0.01289(9) 0.01177(9) 0.00179(7) 0.00287(7) -0.00086(6)
Cr2 0.01309(9) 0.01295(9) 0.01208(9) 0.00192(7) 0.00291(7) -0.00089(7)

loop_
_atom_type_symbol
_atom_type_description
_atom_type_scat_dispersion_real
_atom_type_scat_dispersion_imag
_atom_type_scat_source
C C 0.0033 0.0016 'International Tables Vol C Tables 4.2.6.8 and 6.1.1.4'
H H 0.0000 0.0000 'International Tables Vol C Tables 4.2.6.8 and 6.1.1.4'
Cr Cr 0.3209 0.6236 'International Tables Vol C Tables 4.2.6.8 and 6.1.1.4'

loop_
_geom_angle_atom_site_label_1
_geom_angle_atom_site_label_2
_geom_angle_atom_site_label_3
_geom_angle
C103 C102 C101 112.2(3)
C102 C103 C104 114.2(2)
C105 C104 C103 113.8(3)
C104 C105 C106 111.5(3)
C108 C109 C111 116.4(4)
C109 C108 C107 114.1(6)
C112 C111 C109 117.3(5)
C111 C112 C113 117.8(5)
C9 C8 C7 118.69(11)
C9 C8 C13 120.20(11)
C7 C8 C13 120.84(11)
C9 C8 Cr2 87.32(7)
C7 C8 Cr2 67.07(6)
C13 C8 Cr2 120.40(8)
C54 C49 C50 119.82(11)
C54 C49 C32 121.13(11)
C50 C49 C32 118.58(11)
C20 C19 C24 119.91(11)
C20 C19 C6 120.34(11)
C24 C19 C6 119.41(11)
C2 C1 C6 113.92(10)
C2 C1 Cr1 114.70(8)
C6 C1 Cr1 131.26(9)
C23 C24 C19 118.87(12)
C23 C24 C28 120.22(11)
C19 C24 C28 120.88(11)
C42 C43 C44 113.07(11)
C42 C43 C45 109.84(10)
C44 C43 C45 110.11(11)
C5 C4 C3 118.38(11)
C36 C31 C32 113.96(10)
C36 C31 Cr2 114.25(8)
C32 C31 Cr2 131.65(9)
C10 C9 C8 121.38(11)
C5 C6 C1 121.46(11)
C5 C6 C19 114.71(10)
C1 C6 C19 123.70(10)
C12 C7 C8 119.89(11)
C12 C7 C2 120.56(10)
C8 C7 C2 119.47(10)
C12 C7 Cr2 77.92(7)
C8 C7 Cr2 78.24(7)
C2 C7 Cr2 111.68(7)
C41 C42 C37 118.82(11)
C41 C42 C43 120.50(11)
C37 C42 C43 120.48(11)
C41 C42 Cr1 88.93(7)
C37 C42 Cr1 66.29(6)
C43 C42 Cr1 118.73(8)
C11 C12 C7 118.70(11)
C11 C12 C16 120.17(11)
C7 C12 C16 121.04(11)
C11 C12 Cr2 87.73(8)
C7 C12 Cr2 67.39(6)
C16 C12 Cr2 117.52(8)
C35 C36 C31 124.78(11)
C35 C36 C37 118.08(10)
C31 C36 C37 117.14(10)
C39 C38 C37 118.44(11)
C39 C38 C46 120.55(11)
C37 C38 C46 120.63(11)
C39 C38 Cr1 87.32(8)
C37 C38 Cr1 66.76(6)
C46 C38 Cr1 121.44(8)
C40 C39 C38 121.45(12)
C4 C3 C2 119.37(11)
C4 C5 C6 122.09(11)
C15 C13 C8 113.61(12)
C15 C13 C14 110.10(15)
C8 C13 C14 110.47(11)
C42 C37 C38 120.03(11)
C42 C37 C36 119.82(10)
C38 C37 C36 120.13(11)
C42 C37 Cr1 79.28(7)
C38 C37 Cr1 78.59(7)
C36 C37 Cr1 111.47(8)
C34 C33 C32 122.16(11)
C38 C46 C47 113.81(11)
C38 C46 C48 109.57(11)
C47 C46 C48 109.98(13)
C54 C55 C57 113.77(12)
C54 C55 C56 110.69(12)
C57 C55 C56 108.20(12)
C41 C40 C39 119.81(12)
C3 C2 C1 124.67(11)
C3 C2 C7 118.79(11)
C1 C2 C7 116.48(10)
C33 C34 C35 118.36(11)
C12 C16 C18 112.59(11)
C12 C16 C17 110.60(11)
C18 C16 C17 110.34(12)
C33 C32 C31 121.35(11)
C33 C32 C49 113.74(10)
C31 C32 C49 124.68(10)
C50 C58 C59 114.35(12)
C50 C58 C60 110.62(12)
C59 C58 C60 108.76(12)
C34 C35 C36 119.28(11)
C11 C10 C9 119.47(11)
C10 C11 C12 121.57(12)
C24 C28 C29 114.38(11)
C24 C28 C30 111.12(11)
C29 C28 C30 108.93(11)
C51 C50 C49 119.06(12)
C51 C50 C58 120.03(12)
C49 C50 C58 120.86(11)
C40 C41 C42 121.24(12)
C22 C23 C24 121.17(12)
C20 C25 C27 112.82(12)
C20 C25 C26 110.47(12)
C27 C25 C26 109.16(11)
C21 C22 C23 119.76(12)
C53 C54 C49 118.98(12)
C53 C54 C55 118.78(12)
C49 C54 C55 122.20(11)
C52 C53 C54 121.08(13)
C21 C20 C19 119.03(12)
C21 C20 C25 118.24(11)
C19 C20 C25 122.68(11)
C52 C51 C50 121.07(13)
C53 C52 C51 119.97(13)
C22 C21 C20 121.25(12)
Cr2 Cr1 C1 102.44(3)
Cr2 Cr1 C37 93.99(3)
C1 Cr1 C37 160.98(4)
Cr2 Cr1 C38 106.19(3)
C1 Cr1 C38 143.19(4)
C37 Cr1 C38 34.65(4)
Cr2 Cr1 C42 111.43(3)
C1 Cr1 C42 127.98(4)
C37 Cr1 C42 34.43(4)
C38 Cr1 C42 60.05(4)
Cr1 Cr2 C31 102.74(3)
Cr1 Cr2 C7 94.10(3)
C31 Cr2 C7 159.72(4)
Cr1 Cr2 C12 111.36(3)
C31 Cr2 C12 126.21(4)
C7 Cr2 C12 34.69(4)
Cr1 Cr2 C8 106.32(3)
C31 Cr2 C8 143.87(4)
C7 Cr2 C8 34.70(4)
C12 Cr2 C8 60.47(4)

loop_
_geom_bond_atom_site_label_1
_geom_bond_atom_site_label_2
_geom_bond_distance
C101 C102 1.523(6)
C102 C103 1.515(4)
C103 C104 1.536(4)
C104 C105 1.511(4)
C105 C106 1.529(6)
C107 C108 1.509(11)
C109 C108 1.504(7)
C109 C111 1.524(7)
C111 C112 1.463(8)
C112 C113 1.470(9)
C8 C9 1.4077(17)
C8 C7 1.4251(16)
C8 C13 1.5231(17)
C8 Cr2 2.4510(12)
C49 C54 1.4133(17)
C49 C50 1.4182(17)
C49 C32 1.5061(16)
C19 C20 1.4126(16)
C19 C24 1.4202(17)
C19 C6 1.5048(16)
C1 C2 1.4192(16)
C1 C6 1.4221(16)
C1 Cr1 2.1418(12)
C24 C23 1.3968(17)
C24 C28 1.5270(18)
C43 C42 1.5197(17)
C43 C44 1.5296(18)
C43 C45 1.5363(18)
C4 C5 1.3881(18)
C4 C3 1.3886(17)
C31 C36 1.4192(16)
C31 C32 1.4238(16)
C31 Cr2 2.1396(12)
C9 C10 1.3917(18)
C6 C5 1.4042(16)
C7 C12 1.4215(16)
C7 C2 1.4903(16)
C7 Cr2 2.3057(11)
C42 C41 1.4062(17)
C42 C37 1.4229(16)
C42 Cr1 2.4729(12)
C12 C11 1.4062(17)
C12 C16 1.5197(17)
C12 Cr2 2.4422(12)
C36 C35 1.3961(16)
C36 C37 1.4885(16)
C38 C39 1.4065(17)
C38 C37 1.4258(16)
C38 C46 1.5243(17)
C38 Cr1 2.4582(12)
C39 C40 1.3918(19)
C3 C2 1.3955(16)
C13 C15 1.516(2)
C13 C14 1.523(2)
C37 Cr1 2.3044(11)
C33 C34 1.3895(18)
C33 C32 1.4051(17)
C46 C47 1.526(2)
C46 C48 1.532(2)
C55 C54 1.5231(19)
C55 C57 1.534(2)
C55 C56 1.5359(19)
C40 C41 1.3870(18)
C34 C35 1.3906(17)
C16 C18 1.5315(19)
C16 C17 1.5349(19)
C58 C50 1.5233(19)
C58 C59 1.5279(19)
C58 C60 1.535(2)
C10 C11 1.3894(18)
C28 C29 1.5327(19)
C28 C30 1.5329(19)
C50 C51 1.3979(18)
C23 C22 1.3903(19)
C25 C20 1.5242(18)
C25 C27 1.533(2)
C25 C26 1.537(2)
C22 C21 1.383(2)
C54 C53 1.4034(18)
C53 C52 1.383(2)
C20 C21 1.3988(18)
C51 C52 1.386(2)
Cr1 Cr2 1.8390(3)
